data_7009087
loop_
_publ_author_name
'Zhang, Qian-Feng'
'Bao, Mo-Tai'
'Hong, Mao-Chun'
'Cao, Rong'
'Song, Ying-Lin'
'Xin, Xin-Quan'

_publ_section_title
;
 Syntheses, crystal structures and non-linear optical responses of two
 new heteroselenometallic cluster compounds containing dithiocarbamate
 ligands
;
_journal_issue 4
_journal_name_full 'Journal of the Chemical Society, Dalton Transactions'
_journal_page_first 605
_journal_paper_doi 10.1039/a908524f
_journal_year 2000
_chemical_formula_sum 'C28 H64 Cu4 N6 S8 Se4 W'
_chemical_formula_weight 1495.18
_chemical_name_systematic
; 
 ? 
;
_space_group_IT_number 61
_symmetry_space_group_name_Hall '-P 2ac 2ab'
_symmetry_space_group_name_H-M 'P b c a'
_atom_sites_solution_hydrogens geom
_atom_sites_solution_primary direct
_atom_sites_solution_secondary difmap
_audit_creation_method SHELXL
_cell_angle_alpha 90.00
_cell_angle_beta 90.00
_cell_angle_gamma 90.00
_cell_formula_units_Z 8
_cell_length_a 14.592(3)
_cell_length_b 18.645(4)
_cell_length_c 37.561(8)
_cell_measurement_reflns_used 355
_cell_measurement_temperature 293(2)
_cell_measurement_theta_max 25.04
_cell_measurement_theta_min 1.08
_cell_volume 10219(4)
_computing_cell_refinement 'SAINT (Siemens, 1996b)'
_computing_data_collection 'SMART (Siemens, 1996a)'
_computing_data_reduction SAINT
_computing_molecular_graphics SHELXTL
_computing_publication_material
;
SHELXTL, PARST (Nardelli, 1995) and PLATON (Spek, 1990)
;
_computing_structure_refinement SHELXTL
_computing_structure_solution 'SHELXTL (Sheldrick, 1997)'
_diffrn_ambient_temperature 293(2)
_diffrn_measurement_device
;
Siemens SMART CCD area detector diffractometer
;
_diffrn_measurement_method '\w scans'
_diffrn_radiation_monochromator graphite
_diffrn_radiation_source 'fine-focus sealed tube'
_diffrn_radiation_type MoK\a
_diffrn_radiation_wavelength 0.71073
_diffrn_reflns_av_R_equivalents 0.0619
_diffrn_reflns_av_sigmaI/netI 0.0509
_diffrn_reflns_limit_h_max 17
_diffrn_reflns_limit_h_min -17
_diffrn_reflns_limit_k_max 21
_diffrn_reflns_limit_k_min -22
_diffrn_reflns_limit_l_max 24
_diffrn_reflns_limit_l_min -44
_diffrn_reflns_number 44942
_diffrn_reflns_theta_max 25.04
_diffrn_reflns_theta_min 1.08
_exptl_absorpt_coefficient_mu 7.084
_exptl_absorpt_correction_T_max 1.0000
_exptl_absorpt_correction_T_min 0.6238
_exptl_absorpt_correction_type empirical
_exptl_absorpt_process_details 'SADABS (Sheldrick, 1996)'
_exptl_crystal_colour red
_exptl_crystal_density_diffrn 1.944
_exptl_crystal_description block
_exptl_crystal_F_000 5824
_exptl_crystal_size_max 0.32
_exptl_crystal_size_mid 0.28
_exptl_crystal_size_min 0.25
_refine_diff_density_max 1.137
_refine_diff_density_min -1.387
_refine_diff_density_rms 0.155
_refine_ls_extinction_method none
_refine_ls_goodness_of_fit_all 1.230
_refine_ls_goodness_of_fit_obs 1.291
_refine_ls_matrix_type full
_refine_ls_number_parameters 460
_refine_ls_number_reflns 9018
_refine_ls_number_restraints 0
_refine_ls_restrained_S_all 1.236
_refine_ls_restrained_S_obs 1.291
_refine_ls_R_factor_all 0.1059
_refine_ls_R_factor_obs 0.0815
_refine_ls_shift/esd_max 0.001
_refine_ls_shift/esd_mean 0.000
_refine_ls_structure_factor_coef Fsqd
_refine_ls_weighting_details 'w=1/[\s^2^(Fo^2^)+(0.0345P)^2^+129.5575P] where P=(Fo^2^+2Fc^2^)/3'
_refine_ls_weighting_scheme calc
_refine_ls_wR_factor_all 0.1542
_refine_ls_wR_factor_obs 0.1446
_reflns_number_observed 7321
_reflns_number_total 9020
_reflns_observed_criterion >2sigma(I)
_cod_data_source_file a908524f.txt
_cod_data_source_block WSe4Cu4
_cod_depositor_comments
;
The following automatic conversions were performed:

'_refine_ls_weighting_scheme' value 'calc
w=1/[\s^2^(Fo^2^)+(0.0345P)^2^+129.5575P] where P=(Fo^2^+2Fc^2^)/3'
was changed to 'calc'. New tag '_refine_ls_weighting_details' was
created. The value of the new tag was set to
'w=1/[\s^2^(Fo^2^)+(0.0345P)^2^+129.5575P] where P=(Fo^2^+2Fc^2^)/3'.

Automatic conversion script
Id: cif_fix_values 3143 2015-03-26 13:38:13Z robertas 
;
_cod_original_cell_volume 10219.1(37)
_cod_database_code 7009087

loop_
_symmetry_equiv_pos_as_xyz
'x, y, z'
'-x+1/2, -y, z+1/2'
'-x, y+1/2, -z+1/2'
'x+1/2, -y+1/2, -z'
'-x, -y, -z'
'x-1/2, y, -z-1/2'
'x, -y-1/2, z-1/2'
'-x-1/2, y-1/2, z'

loop_
_atom_site_aniso_label
_atom_site_aniso_U_11
_atom_site_aniso_U_22
_atom_site_aniso_U_33
_atom_site_aniso_U_23
_atom_site_aniso_U_13
_atom_site_aniso_U_12
W1 0.0432(3) 0.0296(2) 0.0337(2) -0.0019(2) -0.0025(2) -0.0071(2)
Se1 0.0723(10) 0.0706(10) 0.0640(10) -0.0069(8) 0.0110(8) -0.0215(8)
Se2 0.0706(9) 0.0511(9) 0.0538(8) 0.0040(7) -0.0152(7) -0.0124(7)
Se3 0.0898(11) 0.0494(9) 0.0629(10) -0.0021(7) -0.0147(9) 0.0022(8)
Se4 0.0694(9) 0.0550(9) 0.0558(9) -0.0016(7) 0.0023(7) -0.0014(7)
Cu1 0.0746(11) 0.0559(10) 0.0396(9) 0.0036(8) 0.0042(8) -0.0095(9)
Cu2 0.0658(11) 0.0369(9) 0.0602(10) -0.0057(8) -0.0058(8) -0.0155(8)
Cu3 0.0672(11) 0.0417(9) 0.0612(11) -0.0112(8) -0.0001(9) -0.0150(8)
Cu4 0.0711(11) 0.0532(10) 0.0400(9) 0.0042(7) -0.0071(8) 0.0021(8)
S1 0.071(2) 0.058(2) 0.042(2) 0.000(2) 0.006(2) 0.020(2)
S2 0.070(2) 0.042(2) 0.059(2) 0.002(2) 0.024(2) 0.008(2)
S3 0.036(2) 0.044(2) 0.068(2) -0.020(2) 0.012(2) -0.0089(14)
S4 0.065(2) 0.053(2) 0.064(2) -0.020(2) 0.029(2) -0.011(2)
S5 0.066(2) 0.039(2) 0.078(3) 0.006(2) -0.020(2) -0.006(2)
S6 0.064(2) 0.042(2) 0.058(2) -0.002(2) -0.016(2) -0.014(2)
S7 0.068(2) 0.071(2) 0.041(2) 0.017(2) -0.009(2) -0.009(2)
S8 0.056(2) 0.051(2) 0.055(2) -0.007(2) -0.004(2) 0.003(2)
N1 0.080(9) 0.076(9) 0.056(8) 0.025(7) 0.010(7) 0.023(7)
N2 0.043(6) 0.040(6) 0.059(7) -0.006(5) -0.001(5) -0.012(5)
N3 0.068(8) 0.034(6) 0.081(9) -0.010(6) -0.001(7) -0.015(6)
N4 0.075(9) 0.073(9) 0.052(7) -0.003(7) -0.021(6) 0.010(7)
N5 0.043(6) 0.065(8) 0.050(7) -0.006(6) -0.002(5) 0.008(6)
N6 0.083(9) 0.048(7) 0.065(8) -0.027(6) -0.018(7) 0.003(6)
C1 0.032(6) 0.069(9) 0.055(8) 0.003(7) -0.001(6) -0.002(6)
C2 0.138(18) 0.143(20) 0.071(13) 0.008(13) 0.023(13) 0.042(16)
C3 0.099(14) 0.113(16) 0.122(17) 0.057(14) -0.006(13) 0.034(12)
C4 0.043(7) 0.031(6) 0.047(7) 0.000(5) 0.009(6) -0.004(5)
C5 0.061(9) 0.054(9) 0.092(12) -0.019(9) -0.002(8) -0.011(7)
C6 0.056(9) 0.080(11) 0.077(11) 0.014(9) 0.026(8) -0.027(8)
C7 0.062(8) 0.040(7) 0.048(8) -0.012(6) 0.015(6) -0.005(6)
C8 0.089(13) 0.045(10) 0.146(18) 0.004(10) -0.011(12) 0.004(9)
C9 0.097(12) 0.061(10) 0.092(12) -0.017(9) -0.018(11) -0.040(9)
C10 0.059(8) 0.043(7) 0.041(7) -0.006(6) -0.004(6) 0.017(6)
C11 0.122(16) 0.111(15) 0.049(9) 0.035(10) -0.010(10) 0.016(12)
C12 0.077(11) 0.110(15) 0.087(12) -0.015(11) -0.033(10) 0.021(11)
C13 0.065(9) 0.067(10) 0.059(9) 0.000(8) 0.022(8) 0.012(8)
C14 0.110(15) 0.134(17) 0.050(10) 0.000(11) 0.009(10) 0.035(13)
C15 0.044(8) 0.093(12) 0.057(9) 0.004(8) 0.013(7) 0.000(8)
C16 0.080(12) 0.075(12) 0.120(16) 0.009(11) 0.025(11) -0.015(10)
C17 0.082(11) 0.088(13) 0.059(10) -0.017(9) 0.000(9) 0.035(10)
C18 0.149(19) 0.053(11) 0.124(17) -0.008(11) 0.007(15) 0.030(12)
C19 0.052(8) 0.074(11) 0.076(11) 0.011(9) 0.007(8) 0.008(8)
C20 0.089(14) 0.170(23) 0.108(17) -0.040(16) -0.032(13) 0.013(15)
C21 0.116(14) 0.060(10) 0.074(11) -0.017(9) -0.016(11) -0.003(10)
C22 0.116(17) 0.135(19) 0.107(16) -0.015(14) -0.034(13) 0.050(15)
C23 0.115(15) 0.074(12) 0.071(11) 0.007(9) -0.023(11) -0.007(11)
C24 0.130(19) 0.085(16) 0.208(28) 0.018(16) -0.026(19) 0.040(14)
C25 0.104(14) 0.096(14) 0.081(13) -0.034(11) 0.007(11) -0.023(12)
C26 0.151(20) 0.142(20) 0.093(15) -0.045(15) 0.021(15) -0.049(17)
C27 0.115(15) 0.057(10) 0.107(15) -0.030(10) 0.003(12) -0.037(10)
C28 0.178(23) 0.107(16) 0.108(16) -0.047(13) 0.064(16) -0.071(16)

loop_
_atom_site_label
_atom_site_type_symbol
_atom_site_fract_x
_atom_site_fract_y
_atom_site_fract_z
_atom_site_U_iso_or_equiv
_atom_site_thermal_displace_type
_atom_site_occupancy
_atom_site_calc_flag
_atom_site_refinement_flags
_atom_site_disorder_group
W1 W 0.50972(3) 0.20466(2) 0.621820(12) 0.03550(14) Uani 1 d . .
Se1 Se 0.63961(11) 0.26094(9) 0.59850(4) 0.0690(4) Uani 1 d . .
Se2 Se 0.39817(10) 0.18781(8) 0.57749(4) 0.0585(4) Uani 1 d . .
Se3 Se 0.55904(12) 0.09425(8) 0.64436(4) 0.0674(4) Uani 1 d . .
Se4 Se 0.44515(11) 0.27374(8) 0.66743(4) 0.0601(4) Uani 1 d . .
Cu1 Cu 0.52396(12) 0.25437(9) 0.55396(4) 0.0567(4) Uani 1 d . .
Cu2 Cu 0.43420(12) 0.07577(8) 0.60601(5) 0.0543(4) Uani 1 d . .
Cu3 Cu 0.57401(12) 0.33334(9) 0.64372(5) 0.0567(5) Uani 1 d . .
Cu4 Cu 0.52333(12) 0.17478(9) 0.69176(4) 0.0548(4) Uani 1 d . .
S1 S 0.5692(3) 0.2414(2) 0.49484(9) 0.0572(9) Uani 1 d . .
S2 S 0.4691(3) 0.3664(2) 0.52262(10) 0.0567(9) Uani 1 d . .
S3 S 0.4209(2) -0.0366(2) 0.57795(10) 0.0492(8) Uani 1 d . .
S4 S 0.2865(3) 0.0289(2) 0.62648(10) 0.0608(10) Uani 1 d . .
S5 S 0.5648(3) 0.4606(2) 0.63200(11) 0.0607(10) Uani 1 d . .
S6 S 0.6783(2) 0.3854(2) 0.68507(10) 0.0543(9) Uani 1 d . .
S7 S 0.5036(3) 0.1279(2) 0.74777(9) 0.0601(9) Uani 1 d . .
S8 S 0.6683(2) 0.2090(2) 0.72590(9) 0.0539(8) Uani 1 d . .
N1 N 0.5160(9) 0.3506(7) 0.4547(3) 0.071(4) Uani 1 d . .
N2 N 0.2542(7) -0.0906(5) 0.5899(3) 0.047(3) Uani 1 d . .
N3 N 0.6846(8) 0.5271(6) 0.6746(3) 0.061(3) Uani 1 d . .
N4 N 0.6553(9) 0.1365(7) 0.7862(3) 0.067(3) Uani 1 d . .
N5 N 0.7966(7) 0.0616(6) 0.0330(3) 0.053(3) Uani 1 d . .
N6 N 0.0153(9) 0.1337(6) 0.2036(3) 0.065(3) Uani 1 d . .
C1 C 0.5175(8) 0.3223(8) 0.4869(4) 0.052(3) Uani 1 d . .
C2 C 0.5537(15) 0.3138(12) 0.4238(5) 0.117(8) Uani 1 d . .
H2A H 0.5460(15) 0.3432(12) 0.4030(5) 0.176 Uiso 1 calc R .
H2B H 0.5223(15) 0.2691(12) 0.4204(5) 0.176 Uiso 1 calc R .
H2C H 0.6178(15) 0.3048(12) 0.4275(5) 0.176 Uiso 1 calc R .
C3 C 0.4727(13) 0.4187(11) 0.4465(6) 0.111(7) Uani 1 d . .
H3A H 0.4798(13) 0.4289(11) 0.4216(6) 0.167 Uiso 1 calc R .
H3B H 0.5009(13) 0.4560(11) 0.4603(6) 0.167 Uiso 1 calc R .
H3C H 0.4087(13) 0.4161(11) 0.4522(6) 0.167 Uiso 1 calc R .
C4 C 0.3127(8) -0.0387(6) 0.5974(3) 0.040(3) Uani 1 d . .
C5 C 0.2740(10) -0.1492(8) 0.5660(4) 0.069(4) Uani 1 d . .
H5A H 0.2218(10) -0.1804(8) 0.5646(4) 0.104 Uiso 1 calc R .
H5B H 0.3259(10) -0.1756(8) 0.5748(4) 0.104 Uiso 1 calc R .
H5C H 0.2876(10) -0.1306(8) 0.5428(4) 0.104 Uiso 1 calc R .
C6 C 0.1614(9) -0.0918(8) 0.6054(4) 0.071(5) Uani 1 d . .
H6A H 0.1291(9) -0.1333(8) 0.5970(4) 0.107 Uiso 1 calc R .
H6B H 0.1289(9) -0.0493(8) 0.5984(4) 0.107 Uiso 1 calc R .
H6C H 0.1657(9) -0.0935(8) 0.6309(4) 0.107 Uiso 1 calc R .
C7 C 0.6466(9) 0.4648(7) 0.6651(3) 0.050(3) Uani 1 d . .
C8 C 0.6622(12) 0.5942(8) 0.6586(5) 0.093(6) Uani 1 d . .
H8A H 0.6975(12) 0.6316(8) 0.6696(5) 0.140 Uiso 1 calc R .
H8B H 0.5981(12) 0.6037(8) 0.6619(5) 0.140 Uiso 1 calc R .
H8C H 0.6759(12) 0.5923(8) 0.6337(5) 0.140 Uiso 1 calc R .
C9 C 0.7513(12) 0.5308(8) 0.7038(4) 0.083(5) Uani 1 d . .
H9A H 0.7711(12) 0.5795(8) 0.7069(4) 0.125 Uiso 1 calc R .
H9B H 0.8032(12) 0.5012(8) 0.6982(4) 0.125 Uiso 1 calc R .
H9C H 0.7234(12) 0.5141(8) 0.7254(4) 0.125 Uiso 1 calc R .
C10 C 0.6156(9) 0.1558(7) 0.7560(3) 0.047(3) Uani 1 d . .
C11 C 0.6111(13) 0.0936(10) 0.8128(4) 0.094(6) Uani 1 d . .
H11A H 0.6522(13) 0.0861(10) 0.8324(4) 0.141 Uiso 1 calc R .
H11B H 0.5944(13) 0.0481(10) 0.8027(4) 0.141 Uiso 1 calc R .
H11C H 0.5570(13) 0.1177(10) 0.8210(4) 0.141 Uiso 1 calc R .
C12 C 0.7494(11) 0.1575(10) 0.7950(5) 0.091(6) Uani 1 d . .
H12A H 0.7657(11) 0.1385(10) 0.8179(5) 0.137 Uiso 1 calc R .
H12B H 0.7538(11) 0.2089(10) 0.7955(5) 0.137 Uiso 1 calc R .
H12C H 0.7905(11) 0.1389(10) 0.7772(5) 0.137 Uiso 1 calc R .
C13 C 0.7617(10) 0.0722(8) 0.0702(4) 0.064(4) Uani 1 d . .
H13A H 0.7229(10) 0.1145(8) 0.0706(4) 0.076 Uiso 1 calc R .
H13B H 0.7241(10) 0.0314(8) 0.0766(4) 0.076 Uiso 1 calc R .
C14 C 0.8353(13) 0.0809(11) 0.0975(4) 0.098(6) Uani 1 d . .
H14A H 0.8079(13) 0.0874(11) 0.1205(4) 0.147 Uiso 1 calc R .
H14B H 0.8720(13) 0.1220(11) 0.0918(4) 0.147 Uiso 1 calc R .
H14C H 0.8732(13) 0.0388(11) 0.0978(4) 0.147 Uiso 1 calc R .
C15 C 0.8551(9) 0.1220(9) 0.0208(4) 0.064(4) Uani 1 d . .
H15A H 0.8723(9) 0.1128(9) -0.0038(4) 0.077 Uiso 1 calc R .
H15B H 0.9110(9) 0.1214(9) 0.0348(4) 0.077 Uiso 1 calc R .
C16 C 0.8156(12) 0.1962(9) 0.0227(5) 0.092(6) Uani 1 d . .
H16A H 0.8598(12) 0.2301(9) 0.0141(5) 0.137 Uiso 1 calc R .
H16B H 0.8002(12) 0.2072(9) 0.0469(5) 0.137 Uiso 1 calc R .
H16C H 0.7614(12) 0.1986(9) 0.0082(5) 0.137 Uiso 1 calc R .
C17 C 0.8531(11) -0.0074(9) 0.0290(4) 0.077(5) Uani 1 d . .
H17A H 0.8714(11) -0.0119(9) 0.0043(4) 0.092 Uiso 1 calc R .
H17B H 0.9085(11) -0.0022(9) 0.0431(4) 0.092 Uiso 1 calc R .
C18 C 0.8067(15) -0.0753(9) 0.0399(6) 0.109(7) Uani 1 d . .
H18A H 0.8477(15) -0.1150(9) 0.0364(6) 0.163 Uiso 1 calc R .
H18B H 0.7527(15) -0.0822(9) 0.0257(6) 0.163 Uiso 1 calc R .
H18C H 0.7898(15) -0.0725(9) 0.0646(6) 0.163 Uiso 1 calc R .
C19 C 0.7091(10) 0.0574(9) 0.0107(4) 0.067(4) Uani 1 d . .
H19A H 0.6728(10) 0.0174(9) 0.0193(4) 0.081 Uiso 1 calc R .
H19B H 0.6738(10) 0.1007(9) 0.0148(4) 0.081 Uiso 1 calc R .
C20 C 0.7213(13) 0.0489(13) -0.0274(5) 0.122(8) Uani 1 d . .
H20A H 0.6625(13) 0.0468(13) -0.0388(5) 0.184 Uiso 1 calc R .
H20B H 0.7543(13) 0.0053(13) -0.0320(5) 0.184 Uiso 1 calc R .
H20C H 0.7553(13) 0.0889(13) -0.0366(5) 0.184 Uiso 1 calc R .
C21 C 0.0460(13) 0.0575(8) 0.1987(5) 0.083(5) Uani 1 d . .
H21A H -0.0040(13) 0.0261(8) 0.2056(5) 0.100 Uiso 1 calc R .
H21B H 0.0573(13) 0.0497(8) 0.1735(5) 0.100 Uiso 1 calc R .
C22 C 0.1291(14) 0.0358(12) 0.2187(5) 0.119(8) Uani 1 d . .
H22A H 0.1428(14) -0.0136(12) 0.2137(5) 0.179 Uiso 1 calc R .
H22B H 0.1183(14) 0.0416(12) 0.2438(5) 0.179 Uiso 1 calc R .
H22C H 0.1798(14) 0.0652(12) 0.2116(5) 0.179 Uiso 1 calc R .
C23 C -0.0621(13) 0.1450(9) 0.1777(4) 0.086(5) Uani 1 d . .
H23A H -0.1092(13) 0.1096(9) 0.1825(4) 0.104 Uiso 1 calc R .
H23B H -0.0393(13) 0.1364(9) 0.1538(4) 0.104 Uiso 1 calc R .
C24 C -0.1070(16) 0.2213(11) 0.1788(7) 0.141(10) Uani 1 d . .
H24A H -0.1554(16) 0.2237(11) 0.1615(7) 0.211 Uiso 1 calc R .
H24B H -0.0615(16) 0.2569(11) 0.1734(7) 0.211 Uiso 1 calc R .
H24C H -0.1316(16) 0.2300(11) 0.2021(7) 0.211 Uiso 1 calc R .
C25 C -0.0134(13) 0.1491(10) 0.2409(5) 0.094(6) Uani 1 d . .
H25A H -0.0314(13) 0.1991(10) 0.2425(5) 0.112 Uiso 1 calc R .
H25B H 0.0389(13) 0.1422(10) 0.2565(5) 0.112 Uiso 1 calc R .
C26 C -0.0924(16) 0.1027(12) 0.2543(6) 0.129(9) Uani 1 d . .
H26A H -0.1068(16) 0.1157(12) 0.2784(6) 0.193 Uiso 1 calc R .
H26B H -0.0747(16) 0.0531(12) 0.2535(6) 0.193 Uiso 1 calc R .
H26C H -0.1452(16) 0.1100(12) 0.2395(6) 0.193 Uiso 1 calc R .
C27 C 0.0927(13) 0.1866(9) 0.1959(5) 0.093(6) Uani 1 d . .
H27A H 0.1413(13) 0.1796(9) 0.2132(5) 0.112 Uiso 1 calc R .
H27B H 0.0697(13) 0.2351(9) 0.1988(5) 0.112 Uiso 1 calc R .
C28 C 0.1330(16) 0.1781(11) 0.1577(5) 0.131(10) Uani 1 d . .
H28A H 0.1812(16) 0.2124(11) 0.1542(5) 0.197 Uiso 1 calc R .
H28B H 0.0856(16) 0.1860(11) 0.1404(5) 0.197 Uiso 1 calc R .
H28C H 0.1571(16) 0.1305(11) 0.1549(5) 0.197 Uiso 1 calc R .

loop_
_atom_type_symbol
_atom_type_description
_atom_type_scat_dispersion_real
_atom_type_scat_dispersion_imag
_atom_type_scat_source
C C 0.0033 0.0016 'International Tables Vol C Tables 4.2.6.8 and 6.1.1.4'
H H 0.0000 0.0000 'International Tables Vol C Tables 4.2.6.8 and 6.1.1.4'
N N 0.0061 0.0033 'International Tables Vol C Tables 4.2.6.8 and 6.1.1.4'
S S 0.1246 0.1234 'International Tables Vol C Tables 4.2.6.8 and 6.1.1.4'
Cu Cu 0.3201 1.2651 'International Tables Vol C Tables 4.2.6.8 and 6.1.1.4'
Se Se -0.0929 2.2259 'International Tables Vol C Tables 4.2.6.8 and 6.1.1.4'
W W -0.8490 6.8722 'International Tables Vol C Tables 4.2.6.8 and 6.1.1.4'

loop_
_geom_angle_atom_site_label_1
_geom_angle_atom_site_label_2
_geom_angle_atom_site_label_3
_geom_angle
_geom_angle_site_symmetry_1
_geom_angle_site_symmetry_3
_geom_angle_publ_flag
Se1 W1 Se3 106.34(7) . . ?
Se1 W1 Se4 110.71(6) . . ?
Se3 W1 Se4 110.07(6) . . ?
Se1 W1 Se2 110.88(6) . . ?
Se3 W1 Se2 110.60(6) . . ?
Se4 W1 Se2 108.25(6) . . ?
Se1 W1 Cu4 113.50(6) . . ?
Se3 W1 Cu4 56.10(5) . . ?
Se4 W1 Cu4 55.22(5) . . ?
Se2 W1 Cu4 135.62(6) . . ?
Se1 W1 Cu3 55.54(6) . . ?
Se3 W1 Cu3 124.33(6) . . ?
Se4 W1 Cu3 55.18(5) . . ?
Se2 W1 Cu3 125.06(6) . . ?
Cu4 W1 Cu3 82.03(5) . . ?
Se1 W1 Cu2 130.24(6) . . ?
Se3 W1 Cu2 54.83(6) . . ?
Se4 W1 Cu2 118.99(6) . . ?
Se2 W1 Cu2 56.25(5) . . ?
Cu4 W1 Cu2 93.46(5) . . ?
Cu3 W1 Cu2 174.04(6) . . ?
Se1 W1 Cu1 55.52(6) . . ?
Se3 W1 Cu1 127.99(6) . . ?
Se4 W1 Cu1 121.93(6) . . ?
Se2 W1 Cu1 55.56(5) . . ?
Cu4 W1 Cu1 168.25(6) . . ?
Cu3 W1 Cu1 87.49(6) . . ?
Cu2 W1 Cu1 97.35(5) . . ?
W1 Se1 Cu3 70.11(6) . . ?
W1 Se1 Cu1 70.44(6) . . ?
Cu3 Se1 Cu1 104.28(9) . . ?
W1 Se2 Cu1 70.12(6) . . ?
W1 Se2 Cu2 69.46(6) . . ?
Cu1 Se2 Cu2 116.65(9) . . ?
W1 Se3 Cu2 70.64(6) . . ?
W1 Se3 Cu4 69.46(6) . . ?
Cu2 Se3 Cu4 112.37(9) . . ?
W1 Se4 Cu4 69.99(6) . . ?
W1 Se4 Cu3 70.25(6) . . ?
Cu4 Se4 Cu3 97.45(9) . . ?
S1 Cu1 Se1 118.34(13) . . ?
S1 Cu1 Se2 121.15(13) . . ?
Se1 Cu1 Se2 108.18(8) . . ?
S1 Cu1 S2 74.43(12) . . ?
Se1 Cu1 S2 120.62(12) . . ?
Se2 Cu1 S2 111.04(11) . . ?
S1 Cu1 W1 151.60(12) . . ?
Se1 Cu1 W1 54.04(5) . . ?
Se2 Cu1 W1 54.32(5) . . ?
S2 Cu1 W1 133.93(10) . . ?
Se3 Cu2 S3 117.99(12) . . ?
Se3 Cu2 Se2 108.38(8) . . ?
S3 Cu2 Se2 123.77(12) . . ?
Se3 Cu2 S4 122.85(13) . . ?
S3 Cu2 S4 75.55(12) . . ?
Se2 Cu2 S4 104.91(12) . . ?
Se3 Cu2 W1 54.54(5) . . ?
S3 Cu2 W1 157.11(11) . . ?
Se2 Cu2 W1 54.29(5) . . ?
S4 Cu2 W1 127.26(10) . . ?
Se4 Cu3 Se1 108.90(8) . . ?
Se4 Cu3 S6 117.07(12) . . ?
Se1 Cu3 S6 116.20(13) . . ?
Se4 Cu3 S5 119.13(13) . . ?
Se1 Cu3 S5 116.81(13) . . ?
S6 Cu3 S5 75.76(13) . . ?
Se4 Cu3 W1 54.57(5) . . ?
Se1 Cu3 W1 54.35(5) . . ?
S6 Cu3 W1 141.43(11) . . ?
S5 Cu3 W1 142.78(12) . . ?
S7 Cu4 Se4 126.41(13) . . ?
S7 Cu4 Se3 118.11(13) . . ?
Se4 Cu4 Se3 108.01(8) . . ?
S7 Cu4 S8 74.88(13) . . ?
Se4 Cu4 S8 113.59(11) . . ?
Se3 Cu4 S8 110.55(11) . . ?
S7 Cu4 W1 164.42(12) . . ?
Se4 Cu4 W1 54.78(5) . . ?
Se3 Cu4 W1 54.44(5) . . ?
S8 Cu4 W1 119.94(10) . . ?
C1 S1 Cu1 87.1(5) . . ?
C1 S2 Cu1 80.7(5) . . ?
C4 S3 Cu2 84.7(4) . . ?
C4 S4 Cu2 82.3(4) . . ?
C7 S5 Cu3 82.8(4) . . ?
C7 S6 Cu3 84.0(5) . . ?
C10 S7 Cu4 86.0(4) . . ?
C10 S8 Cu4 79.2(5) . . ?
C1 N1 C3 123.4(14) . . ?
C1 N1 C2 122.4(14) . . ?
C3 N1 C2 114.1(14) . . ?
C4 N2 C5 123.7(11) . . ?
C4 N2 C6 121.5(11) . . ?
C5 N2 C6 114.7(11) . . ?
C7 N3 C8 123.6(13) . . ?
C7 N3 C9 121.1(12) . . ?
C8 N3 C9 115.2(12) . . ?
C10 N4 C11 123.5(13) . . ?
C10 N4 C12 121.9(14) . . ?
C11 N4 C12 114.6(13) . . ?
C15 N5 C13 112.5(11) . . ?
C15 N5 C19 110.6(11) . . ?
C13 N5 C19 103.5(10) . . ?
C15 N5 C17 107.3(11) . . ?
C13 N5 C17 112.4(11) . . ?
C19 N5 C17 110.7(11) . . ?
C25 N6 C21 112.5(14) . . ?
C25 N6 C23 111.7(13) . . ?
C21 N6 C23 106.0(11) . . ?
C25 N6 C27 105.1(12) . . ?
C21 N6 C27 111.6(13) . . ?
C23 N6 C27 110.0(13) . . ?
N1 C1 S1 121.2(11) . . ?
N1 C1 S2 121.1(11) . . ?
S1 C1 S2 117.7(8) . . ?
N2 C4 S4 122.0(9) . . ?
N2 C4 S3 121.0(9) . . ?
S4 C4 S3 117.0(7) . . ?
N3 C7 S6 121.2(11) . . ?
N3 C7 S5 121.4(11) . . ?
S6 C7 S5 117.4(7) . . ?
N4 C10 S8 122.3(11) . . ?
N4 C10 S7 118.7(11) . . ?
S8 C10 S7 119.0(7) . . ?
C14 C13 N5 114.2(12) . . ?
N5 C15 C16 117.5(11) . . ?
C18 C17 N5 116.2(13) . . ?
C20 C19 N5 116.2(13) . . ?
C22 C21 N6 116.1(14) . . ?
N6 C23 C24 115.1(15) . . ?
N6 C25 C26 114.4(14) . . ?
N6 C27 C28 112.7(13) . . ?

loop_
_geom_bond_atom_site_label_1
_geom_bond_atom_site_label_2
_geom_bond_distance
_geom_bond_site_symmetry_2
_geom_bond_publ_flag
W1 Se1 2.337(2) . ?
W1 Se3 2.339(2) . ?
W1 Se4 2.341(2) . ?
W1 Se2 2.3495(15) . ?
W1 Cu4 2.693(2) . ?
W1 Cu3 2.704(2) . ?
W1 Cu2 2.710(2) . ?
W1 Cu1 2.720(2) . ?
Se1 Cu3 2.371(2) . ?
Se1 Cu1 2.379(2) . ?
Se2 Cu1 2.385(2) . ?
Se2 Cu2 2.406(2) . ?
Se3 Cu2 2.348(2) . ?
Se3 Cu4 2.387(2) . ?
Se4 Cu4 2.354(2) . ?
Se4 Cu3 2.359(2) . ?
Cu1 S1 2.329(4) . ?
Cu1 S2 2.528(4) . ?
Cu2 S3 2.354(3) . ?
Cu2 S4 2.449(4) . ?
Cu3 S6 2.381(4) . ?
Cu3 S5 2.417(4) . ?
Cu4 S7 2.296(4) . ?
Cu4 S8 2.554(4) . ?
S1 C1 1.713(14) . ?
S2 C1 1.724(14) . ?
S3 C4 1.739(11) . ?
S4 C4 1.713(12) . ?
S5 C7 1.724(14) . ?
S6 C7 1.724(14) . ?
S7 C10 1.742(14) . ?
S8 C10 1.689(14) . ?
N1 C1 1.32(2) . ?
N1 C3 1.45(2) . ?
N1 C2 1.46(2) . ?
N2 C4 1.320(14) . ?
N2 C5 1.44(2) . ?
N2 C6 1.47(2) . ?
N3 C7 1.34(2) . ?
N3 C8 1.42(2) . ?
N3 C9 1.47(2) . ?
N4 C10 1.33(2) . ?
N4 C11 1.43(2) . ?
N4 C12 1.47(2) . ?
N5 C15 1.48(2) . ?
N5 C13 1.50(2) . ?
N5 C19 1.53(2) . ?
N5 C17 1.54(2) . ?
N6 C25 1.49(2) . ?
N6 C21 1.50(2) . ?
N6 C23 1.51(2) . ?
N6 C27 1.53(2) . ?
C13 C14 1.49(2) . ?
C15 C16 1.50(2) . ?
C17 C18 1.49(2) . ?
C19 C20 1.45(2) . ?
C21 C22 1.48(2) . ?
C23 C24 1.57(2) . ?
C25 C26 1.53(2) . ?
C27 C28 1.56(2) . ?

loop_
_geom_torsion_atom_site_label_1
_geom_torsion_atom_site_label_2
_geom_torsion_atom_site_label_3
_geom_torsion_atom_site_label_4
_geom_torsion
_geom_torsion_site_symmetry_1
_geom_torsion_site_symmetry_2
_geom_torsion_site_symmetry_3
_geom_torsion_site_symmetry_4
_geom_torsion_publ_flag
Se3 W1 Se1 Cu3 -120.77(7) . . . . ?
Se4 W1 Se1 Cu3 -1.23(8) . . . . ?
Se2 W1 Se1 Cu3 118.94(7) . . . . ?
Cu4 W1 Se1 Cu3 -61.19(8) . . . . ?
Cu3 W1 Se1 Cu3 0.0 . . . . ?
Cu2 W1 Se1 Cu3 -178.20(7) . . . . ?
Cu1 W1 Se1 Cu3 114.01(8) . . . . ?
Se3 W1 Se1 Cu1 125.22(7) . . . . ?
Se4 W1 Se1 Cu1 -115.23(7) . . . . ?
Se2 W1 Se1 Cu1 4.94(8) . . . . ?
Cu4 W1 Se1 Cu1 -175.20(6) . . . . ?
Cu3 W1 Se1 Cu1 -114.01(8) . . . . ?
Cu2 W1 Se1 Cu1 67.79(9) . . . . ?
Cu1 W1 Se1 Cu1 0.0 . . . . ?
Se1 W1 Se2 Cu1 -4.93(8) . . . . ?
Se3 W1 Se2 Cu1 -122.65(7) . . . . ?
Se4 W1 Se2 Cu1 116.69(7) . . . . ?
Cu4 W1 Se2 Cu1 175.24(8) . . . . ?
Cu3 W1 Se2 Cu1 56.89(8) . . . . ?
Cu2 W1 Se2 Cu1 -130.15(8) . . . . ?
Cu1 W1 Se2 Cu1 0.0 . . . . ?
Se1 W1 Se2 Cu2 125.22(7) . . . . ?
Se3 W1 Se2 Cu2 7.50(8) . . . . ?
Se4 W1 Se2 Cu2 -113.16(7) . . . . ?
Cu4 W1 Se2 Cu2 -54.60(9) . . . . ?
Cu3 W1 Se2 Cu2 -172.96(7) . . . . ?
Cu2 W1 Se2 Cu2 0.0 . . . . ?
Cu1 W1 Se2 Cu2 130.15(8) . . . . ?
Se1 W1 Se3 Cu2 -128.09(7) . . . . ?
Se4 W1 Se3 Cu2 111.94(7) . . . . ?
Se2 W1 Se3 Cu2 -7.63(8) . . . . ?
Cu4 W1 Se3 Cu2 124.23(8) . . . . ?
Cu3 W1 Se3 Cu2 172.82(7) . . . . ?
Cu2 W1 Se3 Cu2 0.0 . . . . ?
Cu1 W1 Se3 Cu2 -69.40(9) . . . . ?
Se1 W1 Se3 Cu4 107.68(7) . . . . ?
Se4 W1 Se3 Cu4 -12.28(8) . . . . ?
Se2 W1 Se3 Cu4 -131.86(7) . . . . ?
Cu4 W1 Se3 Cu4 0.0 . . . . ?
Cu3 W1 Se3 Cu4 48.59(9) . . . . ?
Cu2 W1 Se3 Cu4 -124.23(8) . . . . ?
Cu1 W1 Se3 Cu4 166.37(7) . . . . ?
Se1 W1 Se4 Cu4 -104.86(7) . . . . ?
Se3 W1 Se4 Cu4 12.41(8) . . . . ?
Se2 W1 Se4 Cu4 133.41(6) . . . . ?
Cu4 W1 Se4 Cu4 0.0 . . . . ?
Cu3 W1 Se4 Cu4 -106.10(8) . . . . ?
Cu2 W1 Se4 Cu4 72.50(8) . . . . ?
Cu1 W1 Se4 Cu4 -166.33(7) . . . . ?
Se1 W1 Se4 Cu3 1.23(8) . . . . ?
Se3 W1 Se4 Cu3 118.51(7) . . . . ?
Se2 W1 Se4 Cu3 -120.49(7) . . . . ?
Cu4 W1 Se4 Cu3 106.10(8) . . . . ?
Cu3 W1 Se4 Cu3 0.0 . . . . ?
Cu2 W1 Se4 Cu3 178.59(7) . . . . ?
Cu1 W1 Se4 Cu3 -60.24(8) . . . . ?
W1 Se1 Cu1 S1 -147.50(14) . . . . ?
Cu3 Se1 Cu1 S1 150.08(13) . . . . ?
W1 Se1 Cu1 Se2 -4.78(7) . . . . ?
Cu3 Se1 Cu1 Se2 -67.20(10) . . . . ?
W1 Se1 Cu1 S2 124.51(12) . . . . ?
Cu3 Se1 Cu1 S2 62.09(14) . . . . ?
W1 Se1 Cu1 W1 0.0 . . . . ?
Cu3 Se1 Cu1 W1 -62.42(7) . . . . ?
W1 Se2 Cu1 S1 146.23(14) . . . . ?
Cu2 Se2 Cu1 S1 93.02(15) . . . . ?
W1 Se2 Cu1 Se1 4.76(7) . . . . ?
Cu2 Se2 Cu1 Se1 -48.45(12) . . . . ?
W1 Se2 Cu1 S2 -129.71(11) . . . . ?
Cu2 Se2 Cu1 S2 177.08(11) . . . . ?
W1 Se2 Cu1 W1 0.0 . . . . ?
Cu2 Se2 Cu1 W1 -53.21(7) . . . . ?
Se1 W1 Cu1 S1 83.8(3) . . . . ?
Se3 W1 Cu1 S1 -0.3(3) . . . . ?
Se4 W1 Cu1 S1 178.2(3) . . . . ?
Se2 W1 Cu1 S1 -90.6(3) . . . . ?
Cu4 W1 Cu1 S1 105.9(4) . . . . ?
Cu3 W1 Cu1 S1 132.7(3) . . . . ?
Cu2 W1 Cu1 S1 -50.8(3) . . . . ?
Se1 W1 Cu1 Se1 0.0 . . . . ?
Se3 W1 Cu1 Se1 -84.07(9) . . . . ?
Se4 W1 Cu1 Se1 94.44(8) . . . . ?
Se2 W1 Cu1 Se1 -174.40(9) . . . . ?
Cu4 W1 Cu1 Se1 22.1(3) . . . . ?
Cu3 W1 Cu1 Se1 48.93(7) . . . . ?
Cu2 W1 Cu1 Se1 -134.56(7) . . . . ?
Se1 W1 Cu1 Se2 174.40(9) . . . . ?
Se3 W1 Cu1 Se2 90.34(8) . . . . ?
Se4 W1 Cu1 Se2 -91.16(8) . . . . ?
Se2 W1 Cu1 Se2 0.0 . . . . ?
Cu4 W1 Cu1 Se2 -163.5(3) . . . . ?
Cu3 W1 Cu1 Se2 -136.66(7) . . . . ?
Cu2 W1 Cu1 Se2 39.85(7) . . . . ?
Se1 W1 Cu1 S2 -100.1(2) . . . . ?
Se3 W1 Cu1 S2 175.86(15) . . . . ?
Se4 W1 Cu1 S2 -5.6(2) . . . . ?
Se2 W1 Cu1 S2 85.5(2) . . . . ?
Cu4 W1 Cu1 S2 -77.9(3) . . . . ?
Cu3 W1 Cu1 S2 -51.1(2) . . . . ?
Cu2 W1 Cu1 S2 125.4(2) . . . . ?
W1 Se3 Cu2 S3 154.47(13) . . . . ?
Cu4 Se3 Cu2 S3 -148.67(12) . . . . ?
W1 Se3 Cu2 Se2 7.35(8) . . . . ?
Cu4 Se3 Cu2 Se2 64.21(11) . . . . ?
W1 Se3 Cu2 S4 -115.14(13) . . . . ?
Cu4 Se3 Cu2 S4 -58.3(2) . . . . ?
W1 Se3 Cu2 W1 0.0 . . . . ?
Cu4 Se3 Cu2 W1 56.85(7) . . . . ?
W1 Se2 Cu2 Se3 -7.37(8) . . . . ?
Cu1 Se2 Cu2 Se3 46.16(12) . . . . ?
W1 Se2 Cu2 S3 -152.16(13) . . . . ?
Cu1 Se2 Cu2 S3 -98.62(13) . . . . ?
W1 Se2 Cu2 S4 125.46(11) . . . . ?
Cu1 Se2 Cu2 S4 179.00(11) . . . . ?
W1 Se2 Cu2 W1 0.0 . . . . ?
Cu1 Se2 Cu2 W1 53.54(7) . . . . ?
Se1 W1 Cu2 Se3 81.63(9) . . . . ?
Se3 W1 Cu2 Se3 0.0 . . . . ?
Se4 W1 Cu2 Se3 -95.13(8) . . . . ?
Se2 W1 Cu2 Se3 171.40(9) . . . . ?
Cu4 W1 Cu2 Se3 -43.43(7) . . . . ?
Cu3 W1 Cu2 Se3 -83.9(6) . . . . ?
Cu1 W1 Cu2 Se3 131.94(7) . . . . ?
Se1 W1 Cu2 S3 3.5(3) . . . . ?
Se3 W1 Cu2 S3 -78.1(3) . . . . ?
Se4 W1 Cu2 S3 -173.2(3) . . . . ?
Se2 W1 Cu2 S3 93.3(3) . . . . ?
Cu4 W1 Cu2 S3 -121.5(3) . . . . ?
Cu3 W1 Cu2 S3 -162.0(5) . . . . ?
Cu1 W1 Cu2 S3 53.8(3) . . . . ?
Se1 W1 Cu2 Se2 -89.77(9) . . . . ?
Se3 W1 Cu2 Se2 -171.40(9) . . . . ?
Se4 W1 Cu2 Se2 93.47(8) . . . . ?
Se2 W1 Cu2 Se2 0.0 . . . . ?
Cu4 W1 Cu2 Se2 145.17(7) . . . . ?
Cu3 W1 Cu2 Se2 104.7(5) . . . . ?
Cu1 W1 Cu2 Se2 -39.46(7) . . . . ?
Se1 W1 Cu2 S4 -171.22(15) . . . . ?
Se3 W1 Cu2 S4 107.1(2) . . . . ?
Se4 W1 Cu2 S4 12.0(2) . . . . ?
Se2 W1 Cu2 S4 -81.4(2) . . . . ?
Cu4 W1 Cu2 S4 63.7(2) . . . . ?
Cu3 W1 Cu2 S4 23.2(6) . . . . ?
Cu1 W1 Cu2 S4 -120.9(2) . . . . ?
W1 Se4 Cu3 Se1 -1.20(8) . . . . ?
Cu4 Se4 Cu3 Se1 64.37(10) . . . . ?
W1 Se4 Cu3 S6 -135.56(13) . . . . ?
Cu4 Se4 Cu3 S6 -69.98(14) . . . . ?
W1 Se4 Cu3 S5 136.25(13) . . . . ?
Cu4 Se4 Cu3 S5 -158.18(13) . . . . ?
W1 Se4 Cu3 W1 0.0 . . . . ?
Cu4 Se4 Cu3 W1 65.57(6) . . . . ?
W1 Se1 Cu3 Se4 1.20(8) . . . . ?
Cu1 Se1 Cu3 Se4 63.85(11) . . . . ?
W1 Se1 Cu3 S6 136.00(12) . . . . ?
Cu1 Se1 Cu3 S6 -161.35(12) . . . . ?
W1 Se1 Cu3 S5 -137.35(13) . . . . ?
Cu1 Se1 Cu3 S5 -74.70(14) . . . . ?
W1 Se1 Cu3 W1 0.0 . . . . ?
Cu1 Se1 Cu3 W1 62.65(6) . . . . ?
Se1 W1 Cu3 Se4 -178.60(9) . . . . ?
Se3 W1 Cu3 Se4 -91.78(8) . . . . ?
Se4 W1 Cu3 Se4 0.0 . . . . ?
Se2 W1 Cu3 Se4 88.74(8) . . . . ?
Cu4 W1 Cu3 Se4 -52.83(7) . . . . ?
Cu2 W1 Cu3 Se4 -11.9(6) . . . . ?
Cu1 W1 Cu3 Se4 132.49(7) . . . . ?
Se1 W1 Cu3 Se1 0.0 . . . . ?
Se3 W1 Cu3 Se1 86.82(9) . . . . ?
Se4 W1 Cu3 Se1 178.60(9) . . . . ?
Se2 W1 Cu3 Se1 -92.66(8) . . . . ?
Cu4 W1 Cu3 Se1 125.77(7) . . . . ?
Cu2 W1 Cu3 Se1 166.7(5) . . . . ?
Cu1 W1 Cu3 Se1 -48.91(7) . . . . ?
Se1 W1 Cu3 S6 -88.4(2) . . . . ?
Se3 W1 Cu3 S6 -1.6(2) . . . . ?
Se4 W1 Cu3 S6 90.2(2) . . . . ?
Se2 W1 Cu3 S6 178.9(2) . . . . ?
Cu4 W1 Cu3 S6 37.4(2) . . . . ?
Cu2 W1 Cu3 S6 78.3(6) . . . . ?
Cu1 W1 Cu3 S6 -137.3(2) . . . . ?
Se1 W1 Cu3 S5 88.5(2) . . . . ?
Se3 W1 Cu3 S5 175.3(2) . . . . ?
Se4 W1 Cu3 S5 -92.9(2) . . . . ?
Se2 W1 Cu3 S5 -4.2(2) . . . . ?
Cu4 W1 Cu3 S5 -145.8(2) . . . . ?
Cu2 W1 Cu3 S5 -104.9(6) . . . . ?
Cu1 W1 Cu3 S5 39.6(2) . . . . ?
W1 Se4 Cu4 S7 -160.8(2) . . . . ?
Cu3 Se4 Cu4 S7 133.40(15) . . . . ?
W1 Se4 Cu4 Se3 -12.01(7) . . . . ?
Cu3 Se4 Cu4 Se3 -77.79(10) . . . . ?
W1 Se4 Cu4 S8 111.00(11) . . . . ?
Cu3 Se4 Cu4 S8 45.22(13) . . . . ?
W1 Se4 Cu4 W1 0.0 . . . . ?
Cu3 Se4 Cu4 W1 -65.78(6) . . . . ?
W1 Se3 Cu4 S7 163.86(14) . . . . ?
Cu2 Se3 Cu4 S7 106.34(15) . . . . ?
W1 Se3 Cu4 Se4 12.06(7) . . . . ?
Cu2 Se3 Cu4 Se4 -45.45(12) . . . . ?
W1 Se3 Cu4 S8 -112.78(11) . . . . ?
Cu2 Se3 Cu4 S8 -170.30(11) . . . . ?
W1 Se3 Cu4 W1 0.0 . . . . ?
Cu2 Se3 Cu4 W1 -57.52(7) . . . . ?
Se1 W1 Cu4 S7 -160.4(5) . . . . ?
Se3 W1 Cu4 S7 -65.9(5) . . . . ?
Se4 W1 Cu4 S7 100.0(5) . . . . ?
Se2 W1 Cu4 S7 19.4(5) . . . . ?
Cu3 W1 Cu4 S7 152.8(5) . . . . ?
Cu2 W1 Cu4 S7 -23.3(5) . . . . ?
Cu1 W1 Cu4 S7 179.8(4) . . . . ?
Se1 W1 Cu4 Se4 99.64(8) . . . . ?
Se3 W1 Cu4 Se4 -165.92(9) . . . . ?
Se4 W1 Cu4 Se4 0.0 . . . . ?
Se2 W1 Cu4 Se4 -80.54(9) . . . . ?
Cu3 W1 Cu4 Se4 52.79(7) . . . . ?
Cu2 W1 Cu4 Se4 -123.30(7) . . . . ?
Cu1 W1 Cu4 Se4 79.8(3) . . . . ?
Se1 W1 Cu4 Se3 -94.44(8) . . . . ?
Se3 W1 Cu4 Se3 0.0 . . . . ?
Se4 W1 Cu4 Se3 165.92(9) . . . . ?
Se2 W1 Cu4 Se3 85.38(9) . . . . ?
Cu3 W1 Cu4 Se3 -141.29(7) . . . . ?
Cu2 W1 Cu4 Se3 42.61(7) . . . . ?
Cu1 W1 Cu4 Se3 -114.2(3) . . . . ?
Se1 W1 Cu4 S8 0.51(13) . . . . ?
Se3 W1 Cu4 S8 94.94(13) . . . . ?
Se4 W1 Cu4 S8 -99.14(12) . . . . ?
Se2 W1 Cu4 S8 -179.68(11) . . . . ?
Cu3 W1 Cu4 S8 -46.34(12) . . . . ?
Cu2 W1 Cu4 S8 137.56(12) . . . . ?
Cu1 W1 Cu4 S8 -19.3(3) . . . . ?
Se1 Cu1 S1 C1 -118.0(4) . . . . ?
Se2 Cu1 S1 C1 104.2(4) . . . . ?
S2 Cu1 S1 C1 -1.3(4) . . . . ?
W1 Cu1 S1 C1 175.8(5) . . . . ?
S1 Cu1 S2 C1 1.3(4) . . . . ?
Se1 Cu1 S2 C1 115.3(4) . . . . ?
Se2 Cu1 S2 C1 -116.6(4) . . . . ?
W1 Cu1 S2 C1 -176.8(4) . . . . ?
Se3 Cu2 S3 C4 124.2(4) . . . . ?
Se2 Cu2 S3 C4 -94.1(4) . . . . ?
S4 Cu2 S3 C4 4.4(4) . . . . ?
W1 Cu2 S3 C4 -171.3(5) . . . . ?
Se3 Cu2 S4 C4 -118.7(4) . . . . ?
S3 Cu2 S4 C4 -4.5(4) . . . . ?
Se2 Cu2 S4 C4 117.2(4) . . . . ?
W1 Cu2 S4 C4 173.4(4) . . . . ?
Se4 Cu3 S5 C7 114.7(4) . . . . ?
Se1 Cu3 S5 C7 -111.1(4) . . . . ?
S6 Cu3 S5 C7 1.4(4) . . . . ?
W1 Cu3 S5 C7 -176.6(4) . . . . ?
Se4 Cu3 S6 C7 -117.1(4) . . . . ?
Se1 Cu3 S6 C7 111.8(4) . . . . ?
S5 Cu3 S6 C7 -1.4(4) . . . . ?
W1 Cu3 S6 C7 176.7(4) . . . . ?
Se4 Cu4 S7 C10 -114.3(4) . . . . ?
Se3 Cu4 S7 C10 99.7(4) . . . . ?
S8 Cu4 S7 C10 -5.9(4) . . . . ?
W1 Cu4 S7 C10 157.0(5) . . . . ?
S7 Cu4 S8 C10 6.1(4) . . . . ?
Se4 Cu4 S8 C10 129.7(4) . . . . ?
Se3 Cu4 S8 C10 -108.7(4) . . . . ?
W1 Cu4 S8 C10 -168.6(4) . . . . ?
C3 N1 C1 S1 179.6(13) . . . . ?
C2 N1 C1 S1 3.1(22) . . . . ?
C3 N1 C1 S2 -1.6(22) . . . . ?
C2 N1 C1 S2 -178.1(14) . . . . ?
Cu1 S1 C1 N1 -179.1(12) . . . . ?
Cu1 S1 C1 S2 2.0(7) . . . . ?
Cu1 S2 C1 N1 179.3(12) . . . . ?
Cu1 S2 C1 S1 -1.9(7) . . . . ?
C5 N2 C4 S4 -178.9(10) . . . . ?
C6 N2 C4 S4 2.2(17) . . . . ?
C5 N2 C4 S3 0.7(18) . . . . ?
C6 N2 C4 S3 -178.2(10) . . . . ?
Cu2 S4 C4 N2 -173.8(11) . . . . ?
Cu2 S4 C4 S3 6.6(6) . . . . ?
Cu2 S3 C4 N2 173.6(10) . . . . ?
Cu2 S3 C4 S4 -6.8(7) . . . . ?
C8 N3 C7 S6 179.0(12) . . . . ?
C9 N3 C7 S6 -3.1(18) . . . . ?
C8 N3 C7 S5 -0.6(20) . . . . ?
C9 N3 C7 S5 177.4(11) . . . . ?
Cu3 S6 C7 N3 -177.4(11) . . . . ?
Cu3 S6 C7 S5 2.1(7) . . . . ?
Cu3 S5 C7 N3 177.4(11) . . . . ?
Cu3 S5 C7 S6 -2.1(6) . . . . ?
C11 N4 C10 S8 177.7(12) . . . . ?
C12 N4 C10 S8 -2.7(19) . . . . ?
C11 N4 C10 S7 0.1(19) . . . . ?
C12 N4 C10 S7 179.6(11) . . . . ?
Cu4 S8 C10 N4 173.4(11) . . . . ?
Cu4 S8 C10 S7 -9.0(6) . . . . ?
Cu4 S7 C10 N4 -172.5(10) . . . . ?
Cu4 S7 C10 S8 9.8(7) . . . . ?
C15 N5 C13 C14 -58.5(17) . . . . ?
C19 N5 C13 C14 -177.9(14) . . . . ?
C17 N5 C13 C14 62.7(17) . . . . ?
C13 N5 C15 C16 -54.7(17) . . . . ?
C19 N5 C15 C16 60.4(17) . . . . ?
C17 N5 C15 C16 -178.9(14) . . . . ?
C15 N5 C17 C18 -179.9(14) . . . . ?
C13 N5 C17 C18 55.9(18) . . . . ?
C19 N5 C17 C18 -59.2(17) . . . . ?
C15 N5 C19 C20 57.8(19) . . . . ?
C13 N5 C19 C20 178.5(16) . . . . ?
C17 N5 C19 C20 -60.9(19) . . . . ?
C25 N6 C21 C22 -64.0(21) . . . . ?
C23 N6 C21 C22 173.6(16) . . . . ?
C27 N6 C21 C22 53.8(21) . . . . ?
C25 N6 C23 C24 55.7(21) . . . . ?
C21 N6 C23 C24 178.6(17) . . . . ?
C27 N6 C23 C24 -60.6(20) . . . . ?
C21 N6 C25 C26 -59.3(22) . . . . ?
C23 N6 C25 C26 59.8(21) . . . . ?
C27 N6 C25 C26 179.0(18) . . . . ?
C25 N6 C27 C28 179.4(17) . . . . ?
C21 N6 C27 C28 57.1(21) . . . . ?
C23 N6 C27 C28 -60.3(20) . . . . ?
